data_2241050
loop_
_publ_author_name
'Hemman, Mareeya'
'Pakawatchai, Chaveng'
'Boonmak, Jaursup'
'Youngme, Sujittra'
'Saithong, Saowanit'

_publ_section_title
;
 Crystal structure of
 (\m-<i>N</i>-allylthiourea-\k^2^<i>S</i>:<i>S</i>)bis[\m-bis(diphenylphosphanyl)methane-\k^2^<i>P</i>:<i>P</i>']bis[bromidocopper(I)]
 acetonitrile disolvate
;
_journal_coeditor_code HB7479
_journal_issue 9
_journal_name_full 'Acta Crystallographica Section E'
_journal_page_first 1081
_journal_page_last 1084
_journal_paper_doi 10.1107/S2056989015015637
_journal_volume 71
_journal_year 2015
_chemical_formula_iupac '[Cu2 Br2  (C4 H8 N2 S) (C25 H22 P2)2] , 2C2 H3 N'
_chemical_formula_moiety 'C54 H52 Br2 Cu2 N2 P4 S, 2(C2 H3 N)'
_chemical_formula_sum 'C58 H58 Br2 Cu2 N4 P4 S'
_chemical_formula_weight 1253.92
_chemical_name_systematic
'(\m-<i>N</i>-Allylthiourea-\k^2^<i>S</i>:<i>S</i>)bis[\m-bis(diphenylphosphanyl)methane-\k^2^<i>P</i>:<i>P</i>']bis[bromidocopper(I)] acetonitrile disolvate'
_space_group_crystal_system monoclinic
_space_group_IT_number 14
_space_group_name_Hall '-P 2ybc'
_space_group_name_H-M_alt 'P 1 21/c 1'
_symmetry_space_group_name_Hall '-P 2ybc'
_symmetry_space_group_name_H-M 'P 1 21/c 1'
_atom_sites_solution_hydrogens geom
_atom_sites_solution_primary direct
_atom_sites_solution_secondary difmap
_audit_creation_method SHELXL-2014/7
_cell_angle_alpha 90
_cell_angle_beta 111.317(2)
_cell_angle_gamma 90
_cell_formula_units_Z 4
_cell_length_a 13.7569(7)
_cell_length_b 24.2730(11)
_cell_length_c 17.8527(8)
_cell_measurement_reflns_used 9875
_cell_measurement_temperature 100(2)
_cell_measurement_theta_max 25.28
_cell_measurement_theta_min 2.87
_cell_volume 5553.5(5)
_computing_cell_refinement
;
SAINT (Bruker, 2013)
;
_computing_data_collection
;
APEX2 (Bruker, 2013)
;
_computing_data_reduction
;
SAINT (Bruker, 2013)
;
_computing_molecular_graphics
;
Mercury (Macrae <i>et al.</i>, 2008)
;
_computing_publication_material
;
WinGX publication routines (Farrugia, 2012)
;
_computing_structure_refinement
;
SHELXL2014/7 (Sheldrick, 2015)
;
_computing_structure_solution
;
SHELXS97 (Sheldrick, 2008)
;
_diffrn_ambient_temperature 100(2)
_diffrn_measured_fraction_theta_full 0.999
_diffrn_measured_fraction_theta_max 0.998
_diffrn_measurement_device_type 'Bruker APEXII CCD'
_diffrn_measurement_method '\f and \w scans'
_diffrn_radiation_type MoK\a
_diffrn_radiation_wavelength 0.71073
_diffrn_reflns_av_R_equivalents 0.0639
_diffrn_reflns_limit_h_max 16
_diffrn_reflns_limit_h_min -16
_diffrn_reflns_limit_k_max 29
_diffrn_reflns_limit_k_min -29
_diffrn_reflns_limit_l_max 21
_diffrn_reflns_limit_l_min -21
_diffrn_reflns_number 70511
_diffrn_reflns_theta_full 25.242
_diffrn_reflns_theta_max 25.380
_diffrn_reflns_theta_min 2.918
_exptl_absorpt_coefficient_mu 2.399
_exptl_absorpt_correction_T_max 0.7452
_exptl_absorpt_correction_T_min 0.4890
_exptl_absorpt_correction_type multi-scan
_exptl_absorpt_process_details
;
(SADABS; Bruker, 2013)
;
_exptl_crystal_colour colourless
_exptl_crystal_density_diffrn 1.500
_exptl_crystal_density_method 'not measured'
_exptl_crystal_description block
_exptl_crystal_F_000 2552
_exptl_crystal_size_max 0.47
_exptl_crystal_size_mid 0.30
_exptl_crystal_size_min 0.13
_refine_diff_density_max 0.680
_refine_diff_density_min -0.388
_refine_ls_extinction_method none
_refine_ls_goodness_of_fit_ref 1.039
_refine_ls_hydrogen_treatment mixed
_refine_ls_matrix_type full
_refine_ls_number_parameters 651
_refine_ls_number_reflns 10194
_refine_ls_number_restraints 3
_refine_ls_restrained_S_all 1.039
_refine_ls_R_factor_all 0.0456
_refine_ls_R_factor_gt 0.0320
_refine_ls_shift/su_max 0.003
_refine_ls_shift/su_mean 0.000
_refine_ls_structure_factor_coef Fsqd
_refine_ls_weighting_details 'w=1/[\s^2^(Fo^2^)+(0.0189P)^2^+10.1133P] where P=(Fo^2^+2Fc^2^)/3'
_refine_ls_weighting_scheme calc
_refine_ls_wR_factor_gt 0.0635
_refine_ls_wR_factor_ref 0.0673
_reflns_number_gt 8464
_reflns_number_total 10194
_reflns_threshold_expression 'I > 2\s(I)'
_cod_data_source_file hb7479sup1.cf
_cod_data_source_block I
_cod_database_code 2241050
_shelx_space_group_comment
;
The symmetry employed for this shelxl refinement is uniquely defined
by the following loop, which should always be used as a source of
symmetry information in preference to the above space-group names.
They are only intended as comments.
;

loop_
_space_group_symop_operation_xyz
'x, y, z'
'-x, y+1/2, -z+1/2'
'-x, -y, -z'
'x, -y-1/2, z-1/2'

loop_
_atom_site_type_symbol
_atom_site_label
_atom_site_fract_x
_atom_site_fract_y
_atom_site_fract_z
_atom_site_U_iso_or_equiv
_atom_site_adp_type
_atom_site_calc_flag
_atom_site_occupancy
Cu Cu1 0.19238(3) 0.77461(2) 0.04894(2) 0.01110(8) Uani d 1
Cu Cu2 0.24847(3) 0.90361(2) 0.12313(2) 0.01111(8) Uani d 1
Br Br1 0.09590(2) 0.71918(2) -0.07468(2) 0.01574(7) Uani d 1
Br Br2 0.22027(2) 1.00599(2) 0.10111(2) 0.01554(7) Uani d 1
S S1 0.17431(5) 0.86405(3) -0.00549(4) 0.01173(15) Uani d 1
P P1 0.11946(6) 0.76195(3) 0.14370(4) 0.01021(15) Uani d 1
P P2 0.18113(6) 0.87778(3) 0.21589(4) 0.01031(15) Uani d 1
P P3 0.41788(6) 0.88387(3) 0.14411(4) 0.00975(15) Uani d 1
P P4 0.36776(6) 0.76019(3) 0.08920(4) 0.01024(15) Uani d 1
N N1 0.0202(2) 0.93599(11) -0.05759(16) 0.0189(6) Uani d 1
N N2 -0.01468(19) 0.84941(10) -0.11461(15) 0.0163(5) Uani d 1
C C1 0.1247(2) 0.69122(11) 0.18132(17) 0.0116(6) Uani d 1
C C2 0.1656(2) 0.67627(12) 0.26213(17) 0.0165(6) Uani d 1
H H2 0.1930 0.7037 0.3022 0.020 Uiso calc 1
C C3 0.1666(3) 0.62129(12) 0.28439(18) 0.0199(7) Uani d 1
H H3 0.1960 0.6113 0.3396 0.024 Uiso calc 1
C C4 0.1255(3) 0.58136(12) 0.22736(19) 0.0214(7) Uani d 1
H H4 0.1262 0.5439 0.2430 0.026 Uiso calc 1
C C5 0.0828(3) 0.59573(12) 0.14673(19) 0.0218(7) Uani d 1
H H5 0.0532 0.5681 0.1072 0.026 Uiso calc 1
C C6 0.0831(2) 0.65008(12) 0.12364(18) 0.0171(6) Uani d 1
H H6 0.0550 0.6595 0.0682 0.021 Uiso calc 1
C C7 -0.0200(2) 0.77548(11) 0.11547(17) 0.0128(6) Uani d 1
C C8 -0.0716(3) 0.76700(16) 0.1687(2) 0.0321(9) Uani d 1
H H8 -0.0335 0.7551 0.2220 0.039 Uiso calc 1
C C9 -0.1775(3) 0.77573(16) 0.1446(2) 0.0328(9) Uani d 1
H H9 -0.2118 0.7699 0.1815 0.039 Uiso calc 1
C C10 -0.2336(2) 0.79270(13) 0.0679(2) 0.0247(8) Uani d 1
H H10 -0.3067 0.7984 0.0516 0.030 Uiso calc 1
C C11 -0.1844(3) 0.80142(15) 0.0147(2) 0.0319(8) Uani d 1
H H11 -0.2233 0.8132 -0.0386 0.038 Uiso calc 1
C C12 -0.0770(3) 0.79299(14) 0.03881(19) 0.0241(7) Uani d 1
H H12 -0.0429 0.7994 0.0019 0.029 Uiso calc 1
C C13 0.1803(2) 0.80300(11) 0.23586(16) 0.0119(6) Uani d 1
H H13A 0.2531 0.7903 0.2635 0.014 Uiso calc 1
H H13B 0.1421 0.7965 0.2725 0.014 Uiso calc 1
C C14 0.0483(2) 0.89986(11) 0.20261(17) 0.0123(6) Uani d 1
C C15 -0.0113(2) 0.92542(13) 0.13206(18) 0.0209(7) Uani d 1
H H15 0.0174 0.9320 0.0919 0.025 Uiso calc 1
C C16 -0.1132(3) 0.94168(14) 0.1190(2) 0.0269(8) Uani d 1
H H16 -0.1536 0.9593 0.0700 0.032 Uiso calc 1
C C17 -0.1553(2) 0.93239(12) 0.17676(18) 0.0176(7) Uani d 1
H H17 -0.2246 0.9439 0.1682 0.021 Uiso calc 1
C C18 -0.0967(3) 0.90642(14) 0.2469(2) 0.0263(8) Uani d 1
H H18 -0.1262 0.8994 0.2865 0.032 Uiso calc 1
C C19 0.0052(3) 0.89033(14) 0.26059(19) 0.0245(8) Uani d 1
H H19 0.0453 0.8728 0.3097 0.029 Uiso calc 1
C C20 0.2572(2) 0.90622(11) 0.31536(17) 0.0122(6) Uani d 1
C C21 0.2730(2) 0.96361(12) 0.31837(18) 0.0177(7) Uani d 1
H H21 0.2423 0.9851 0.2712 0.021 Uiso calc 1
C C22 0.3328(3) 0.98882(13) 0.38964(19) 0.0215(7) Uani d 1
H H22 0.3431 1.0276 0.3912 0.026 Uiso calc 1
C C23 0.3778(2) 0.95781(13) 0.45895(18) 0.0192(7) Uani d 1
H H23 0.4186 0.9752 0.5080 0.023 Uiso calc 1
C C24 0.3628(2) 0.90128(12) 0.45614(17) 0.0159(6) Uani d 1
H H24 0.3940 0.8800 0.5035 0.019 Uiso calc 1
C C25 0.3028(2) 0.87543(12) 0.38493(17) 0.0148(6) Uani d 1
H H25 0.2929 0.8367 0.3838 0.018 Uiso calc 1
C C26 0.5171(2) 0.91157(11) 0.23539(17) 0.0118(6) Uani d 1
C C27 0.6010(2) 0.94399(11) 0.23557(18) 0.0143(6) Uani d 1
H H27 0.6070 0.9539 0.1860 0.017 Uiso calc 1
C C28 0.6755(2) 0.96181(12) 0.30703(18) 0.0180(7) Uani d 1
H H28 0.7334 0.9828 0.3063 0.022 Uiso calc 1
C C29 0.6658(2) 0.94917(12) 0.37982(19) 0.0186(7) Uani d 1
H H29 0.7166 0.9617 0.4289 0.022 Uiso calc 1
C C30 0.5817(2) 0.91827(12) 0.38042(18) 0.0186(7) Uani d 1
H H30 0.5743 0.9100 0.4301 0.022 Uiso calc 1
C C31 0.5079(2) 0.89923(12) 0.30910(17) 0.0145(6) Uani d 1
H H31 0.4508 0.8777 0.3103 0.017 Uiso calc 1
C C32 0.4624(2) 0.90346(11) 0.06293(17) 0.0124(6) Uani d 1
C C33 0.5599(2) 0.88860(12) 0.06151(17) 0.0150(6) Uani d 1
H H33 0.6063 0.8672 0.1042 0.018 Uiso calc 1
C C34 0.5894(2) 0.90472(12) -0.00143(18) 0.0189(7) Uani d 1
H H34 0.6566 0.8953 -0.0011 0.023 Uiso calc 1
C C35 0.5212(2) 0.93456(12) -0.06500(18) 0.0196(7) Uani d 1
H H35 0.5411 0.9451 -0.1086 0.024 Uiso calc 1
C C36 0.4244(2) 0.94896(12) -0.06488(18) 0.0186(7) Uani d 1
H H36 0.3774 0.9691 -0.1088 0.022 Uiso calc 1
C C37 0.3950(2) 0.93417(11) -0.00067(17) 0.0138(6) Uani d 1
H H37 0.3289 0.9451 -0.0003 0.017 Uiso calc 1
C C38 0.4531(2) 0.81004(11) 0.16173(16) 0.0111(6) Uani d 1
H H38A 0.5248 0.8054 0.1623 0.013 Uiso calc 1
H H38B 0.4546 0.8002 0.2160 0.013 Uiso calc 1
C C39 0.4238(2) 0.75692(11) 0.01009(17) 0.0116(6) Uani d 1
C C40 0.5075(2) 0.72272(12) 0.01472(18) 0.0161(6) Uani d 1
H H40 0.5374 0.6996 0.0602 0.019 Uiso calc 1
C C41 0.5475(2) 0.72216(12) -0.04627(18) 0.0184(7) Uani d 1
H H41 0.6040 0.6984 -0.0427 0.022 Uiso calc 1
C C42 0.5049(2) 0.75631(13) -0.11252(18) 0.0191(7) Uani d 1
H H42 0.5326 0.7563 -0.1541 0.023 Uiso calc 1
C C43 0.4223(2) 0.79031(13) -0.11797(18) 0.0194(7) Uani d 1
H H43 0.3936 0.8139 -0.1632 0.023 Uiso calc 1
C C44 0.3809(2) 0.79025(12) -0.05756(17) 0.0157(6) Uani d 1
H H44 0.3229 0.8131 -0.0624 0.019 Uiso calc 1
C C45 0.4101(2) 0.69546(11) 0.14349(16) 0.0124(6) Uani d 1
C C46 0.3359(2) 0.65358(12) 0.12815(18) 0.0157(6) Uani d 1
H H46 0.2661 0.6604 0.0934 0.019 Uiso calc 1
C C47 0.3633(3) 0.60202(12) 0.16316(19) 0.0214(7) Uani d 1
H H47 0.3122 0.5738 0.1521 0.026 Uiso calc 1
C C48 0.4646(3) 0.59159(13) 0.21408(19) 0.0241(7) Uani d 1
H H48 0.4834 0.5561 0.2371 0.029 Uiso calc 1
C C49 0.5384(3) 0.63302(13) 0.23138(19) 0.0245(7) Uani d 1
H H49 0.6077 0.6261 0.2671 0.029 Uiso calc 1
C C50 0.5114(2) 0.68490(12) 0.19664(18) 0.0185(7) Uani d 1
H H50 0.5624 0.7133 0.2092 0.022 Uiso calc 1
C C51 0.0488(2) 0.88435(12) -0.06356(16) 0.0137(6) Uani d 1
C C52 -0.1207(2) 0.86166(14) -0.16977(19) 0.0248(7) Uani d 1
H H52A -0.1557 0.8852 -0.1419 0.030 Uiso calc 1
H H52B -0.1606 0.8268 -0.1848 0.030 Uiso calc 1
C C53 -0.1221(3) 0.89034(17) -0.2447(2) 0.0373(9) Uani d 1
H H53 -0.0787 0.9217 -0.2384 0.045 Uiso calc 1
C C54 -0.1778(4) 0.8755(2) -0.3166(3) 0.0612(14) Uani d 1
H H54A -0.2222 0.8443 -0.3253 0.073 Uiso calc 1
H H54B -0.1745 0.8958 -0.3612 0.073 Uiso calc 1
C C55 0.1704(3) 0.32731(15) 0.0731(2) 0.0354(9) Uani d 1
H H55A 0.0970 0.3203 0.0645 0.053 Uiso calc 1
H H55B 0.1846 0.3155 0.0256 0.053 Uiso calc 1
H H55C 0.1849 0.3668 0.0819 0.053 Uiso calc 1
C C56 0.2369(3) 0.29660(16) 0.1434(2) 0.0316(8) Uani d 1
N N3 0.2868(3) 0.27258(16) 0.1977(2) 0.0492(9) Uani d 1
N N4 -0.0747(3) 0.95436(13) 0.43359(19) 0.0373(8) Uani d 1
C C58 0.0114(3) 0.94818(14) 0.4440(2) 0.0263(8) Uani d 1
C C57 0.1216(3) 0.94051(16) 0.4589(2) 0.0344(9) Uani d 1
H H57A 0.1633 0.9583 0.5098 0.052 Uiso calc 1
H H57B 0.1383 0.9570 0.4149 0.052 Uiso calc 1
H H57C 0.1376 0.9010 0.4621 0.052 Uiso calc 1
H H1A 0.064(2) 0.9555(14) -0.0224(18) 0.041 Uiso d 1
H H1B -0.0412(18) 0.9480(15) -0.082(2) 0.041 Uiso d 1
H H2A 0.012(3) 0.8176(10) -0.114(2) 0.041 Uiso d 1

loop_
_atom_site_aniso_label
_atom_site_aniso_U_11
_atom_site_aniso_U_22
_atom_site_aniso_U_33
_atom_site_aniso_U_12
_atom_site_aniso_U_13
_atom_site_aniso_U_23
Cu1 0.01203(18) 0.01158(17) 0.01131(17) 0.00084(13) 0.00618(14) 0.00045(14)
Cu2 0.01152(18) 0.01144(17) 0.01248(17) 0.00183(13) 0.00689(14) 0.00178(14)
Br1 0.01909(16) 0.01499(15) 0.01340(14) -0.00064(12) 0.00622(12) -0.00410(12)
Br2 0.01744(16) 0.01076(14) 0.02000(15) 0.00327(11) 0.00868(13) 0.00302(12)
S1 0.0122(4) 0.0117(3) 0.0114(3) 0.0017(3) 0.0045(3) 0.0010(3)
P1 0.0117(4) 0.0099(3) 0.0103(3) 0.0002(3) 0.0055(3) -0.0005(3)
P2 0.0132(4) 0.0090(3) 0.0111(3) 0.0006(3) 0.0072(3) -0.0001(3)
P3 0.0110(4) 0.0089(3) 0.0111(3) 0.0010(3) 0.0061(3) 0.0015(3)
P4 0.0123(4) 0.0088(3) 0.0109(3) 0.0010(3) 0.0058(3) 0.0005(3)
N1 0.0171(15) 0.0149(13) 0.0213(15) 0.0037(11) 0.0031(12) -0.0013(11)
N2 0.0146(14) 0.0158(13) 0.0160(13) 0.0008(11) 0.0027(11) 0.0011(11)
C1 0.0111(15) 0.0117(14) 0.0150(14) -0.0024(11) 0.0082(12) 0.0001(12)
C2 0.0210(17) 0.0159(15) 0.0152(15) -0.0011(13) 0.0097(13) -0.0024(13)
C3 0.0303(19) 0.0173(16) 0.0159(15) 0.0050(13) 0.0130(14) 0.0052(13)
C4 0.033(2) 0.0113(15) 0.0261(17) 0.0003(13) 0.0186(16) 0.0030(13)
C5 0.0316(19) 0.0121(15) 0.0242(17) -0.0049(13) 0.0130(15) -0.0064(14)
C6 0.0220(17) 0.0159(15) 0.0137(15) 0.0000(13) 0.0068(13) 0.0010(13)
C7 0.0127(15) 0.0090(14) 0.0176(15) -0.0008(11) 0.0068(12) -0.0034(12)
C8 0.0231(19) 0.050(2) 0.0283(19) 0.0040(17) 0.0152(16) 0.0097(17)
C9 0.0194(19) 0.047(2) 0.041(2) 0.0028(16) 0.0217(17) 0.0022(19)
C10 0.0119(16) 0.0184(16) 0.042(2) -0.0023(13) 0.0079(15) -0.0130(15)
C11 0.0218(19) 0.039(2) 0.031(2) 0.0106(16) 0.0054(16) 0.0025(17)
C12 0.0218(18) 0.0294(18) 0.0235(17) 0.0045(14) 0.0109(15) 0.0035(15)
C13 0.0144(15) 0.0110(14) 0.0122(14) -0.0005(11) 0.0068(12) -0.0014(12)
C14 0.0146(15) 0.0078(13) 0.0157(14) -0.0026(11) 0.0070(12) -0.0034(12)
C15 0.0176(17) 0.0299(18) 0.0190(16) 0.0009(14) 0.0111(14) 0.0073(14)
C16 0.0223(19) 0.034(2) 0.0244(18) 0.0060(15) 0.0082(15) 0.0127(16)
C17 0.0130(16) 0.0161(15) 0.0253(17) 0.0020(12) 0.0086(14) -0.0008(13)
C18 0.0249(19) 0.037(2) 0.0252(18) 0.0073(15) 0.0190(15) 0.0055(16)
C19 0.0241(18) 0.035(2) 0.0179(16) 0.0112(15) 0.0121(14) 0.0116(15)
C20 0.0119(15) 0.0138(14) 0.0131(14) -0.0004(12) 0.0072(12) -0.0040(12)
C21 0.0230(18) 0.0137(15) 0.0168(15) -0.0006(12) 0.0077(14) -0.0005(13)
C22 0.0281(19) 0.0122(15) 0.0256(17) -0.0041(13) 0.0114(15) -0.0033(14)
C23 0.0193(17) 0.0229(17) 0.0181(16) -0.0061(13) 0.0099(14) -0.0087(14)
C24 0.0146(16) 0.0220(16) 0.0136(14) 0.0021(13) 0.0083(13) 0.0009(13)
C25 0.0175(16) 0.0149(15) 0.0155(15) -0.0001(12) 0.0102(13) -0.0020(13)
C26 0.0121(15) 0.0085(14) 0.0150(14) 0.0028(11) 0.0052(12) 0.0000(12)
C27 0.0164(16) 0.0111(14) 0.0186(15) 0.0015(12) 0.0100(13) 0.0008(12)
C28 0.0135(16) 0.0147(15) 0.0266(17) 0.0000(12) 0.0083(14) -0.0027(13)
C29 0.0153(16) 0.0193(16) 0.0200(16) 0.0029(13) 0.0049(13) -0.0065(13)
C30 0.0191(17) 0.0223(16) 0.0171(16) 0.0037(13) 0.0097(14) 0.0002(13)
C31 0.0140(15) 0.0159(15) 0.0153(15) -0.0019(12) 0.0073(13) -0.0025(13)
C32 0.0172(16) 0.0091(13) 0.0137(14) -0.0026(12) 0.0088(12) -0.0020(12)
C33 0.0162(16) 0.0143(15) 0.0160(15) -0.0010(12) 0.0077(13) -0.0003(12)
C34 0.0201(17) 0.0170(15) 0.0265(17) -0.0015(13) 0.0167(14) -0.0033(14)
C35 0.0289(19) 0.0179(16) 0.0176(16) -0.0057(13) 0.0151(14) -0.0010(13)
C36 0.0241(18) 0.0151(15) 0.0154(15) -0.0026(13) 0.0057(14) 0.0030(13)
C37 0.0125(15) 0.0116(14) 0.0180(15) -0.0036(11) 0.0066(13) 0.0009(12)
C38 0.0126(15) 0.0111(14) 0.0110(14) 0.0003(11) 0.0060(12) 0.0006(12)
C39 0.0112(15) 0.0113(14) 0.0134(14) -0.0046(11) 0.0059(12) -0.0044(12)
C40 0.0137(15) 0.0167(15) 0.0199(16) -0.0006(12) 0.0085(13) -0.0010(13)
C41 0.0142(16) 0.0196(16) 0.0256(17) -0.0005(13) 0.0123(14) -0.0055(14)
C42 0.0207(17) 0.0247(17) 0.0171(15) -0.0051(13) 0.0131(14) -0.0069(14)
C43 0.0208(17) 0.0234(17) 0.0152(15) -0.0012(13) 0.0081(13) 0.0007(13)
C44 0.0184(17) 0.0132(15) 0.0168(15) 0.0019(12) 0.0081(13) -0.0011(12)
C45 0.0183(16) 0.0109(14) 0.0108(14) 0.0034(12) 0.0088(13) -0.0015(12)
C46 0.0199(17) 0.0126(14) 0.0167(15) -0.0004(12) 0.0091(13) -0.0004(12)
C47 0.0308(19) 0.0133(15) 0.0237(17) -0.0030(13) 0.0143(15) 0.0013(14)
C48 0.040(2) 0.0106(15) 0.0235(17) 0.0026(14) 0.0132(16) 0.0049(13)
C49 0.0267(19) 0.0216(17) 0.0223(17) 0.0063(14) 0.0053(15) 0.0052(14)
C50 0.0236(18) 0.0127(15) 0.0199(16) 0.0010(13) 0.0087(14) 0.0008(13)
C51 0.0176(16) 0.0156(15) 0.0100(14) 0.0015(12) 0.0076(12) 0.0042(12)
C52 0.0163(17) 0.0271(18) 0.0244(17) 0.0004(14) -0.0004(14) -0.0026(15)
C53 0.029(2) 0.048(2) 0.026(2) 0.0088(17) -0.0013(17) 0.0047(18)
C54 0.063(3) 0.077(3) 0.033(2) 0.026(3) 0.004(2) 0.010(2)
C55 0.026(2) 0.033(2) 0.047(2) -0.0025(16) 0.0120(18) 0.0049(18)
C56 0.0210(19) 0.038(2) 0.039(2) -0.0014(16) 0.0146(18) -0.0081(18)
N3 0.032(2) 0.073(3) 0.042(2) 0.0195(19) 0.0129(17) 0.009(2)
N4 0.030(2) 0.0415(19) 0.0396(19) 0.0002(15) 0.0113(15) -0.0120(15)
C58 0.028(2) 0.0248(18) 0.0266(18) 0.0004(15) 0.0112(16) -0.0045(15)
C57 0.031(2) 0.035(2) 0.042(2) -0.0028(16) 0.0187(18) -0.0069(18)

loop_
_atom_type_symbol
_atom_type_description
_atom_type_scat_dispersion_real
_atom_type_scat_dispersion_imag
_atom_type_scat_source
C C 0.0033 0.0016 'International Tables Vol C Tables 4.2.6.8 and 6.1.1.4'
H H 0.0000 0.0000 'International Tables Vol C Tables 4.2.6.8 and 6.1.1.4'
N N 0.0061 0.0033 'International Tables Vol C Tables 4.2.6.8 and 6.1.1.4'
P P 0.1023 0.0942 'International Tables Vol C Tables 4.2.6.8 and 6.1.1.4'
S S 0.1246 0.1234 'International Tables Vol C Tables 4.2.6.8 and 6.1.1.4'
Cu Cu 0.3201 1.2651 'International Tables Vol C Tables 4.2.6.8 and 6.1.1.4'
Br Br -0.2901 2.4595 'International Tables Vol C Tables 4.2.6.8 and 6.1.1.4'

loop_
_geom_angle_atom_site_label_1
_geom_angle_atom_site_label_2
_geom_angle_atom_site_label_3
_geom_angle
P1 Cu1 P4 116.49(3)
P1 Cu1 S1 114.94(3)
P4 Cu1 S1 102.27(3)
P1 Cu1 Br1 110.20(2)
P4 Cu1 Br1 110.80(2)
S1 Cu1 Br1 100.87(2)
P2 Cu2 P3 119.31(3)
P2 Cu2 S1 117.01(3)
P3 Cu2 S1 97.45(3)
P2 Cu2 Br2 107.86(2)
P3 Cu2 Br2 108.88(2)
S1 Cu2 Br2 105.21(2)
C51 S1 Cu2 116.91(10)
C51 S1 Cu1 116.25(10)
Cu2 S1 Cu1 91.74(3)
C7 P1 C1 99.56(13)
C7 P1 C13 103.87(13)
C1 P1 C13 103.55(13)
C7 P1 Cu1 118.18(10)
C1 P1 Cu1 115.38(9)
C13 P1 Cu1 114.19(9)
C14 P2 C20 101.87(12)
C14 P2 C13 103.65(13)
C20 P2 C13 102.91(13)
C14 P2 Cu2 118.58(9)
C20 P2 Cu2 111.27(9)
C13 P2 Cu2 116.49(9)
C32 P3 C26 104.69(13)
C32 P3 C38 104.10(13)
C26 P3 C38 98.03(12)
C32 P3 Cu2 115.68(10)
C26 P3 Cu2 117.19(9)
C38 P3 Cu2 114.89(9)
C45 P4 C39 103.19(13)
C45 P4 C38 101.10(13)
C39 P4 C38 103.25(12)
C45 P4 Cu1 113.34(10)
C39 P4 Cu1 117.09(9)
C38 P4 Cu1 116.76(9)
C51 N1 H1A 116(3)
C51 N1 H1B 123(3)
H1A N1 H1B 120(4)
C51 N2 C52 125.7(3)
C51 N2 H2A 114(3)
C52 N2 H2A 121(3)
C2 C1 C6 118.7(3)
C2 C1 P1 124.8(2)
C6 C1 P1 116.6(2)
C3 C2 C1 120.3(3)
C3 C2 H2 119.9
C1 C2 H2 119.9
C4 C3 C2 120.5(3)
C4 C3 H3 119.7
C2 C3 H3 119.7
C3 C4 C5 119.9(3)
C3 C4 H4 120.1
C5 C4 H4 120.1
C6 C5 C4 120.2(3)
C6 C5 H5 119.9
C4 C5 H5 119.9
C5 C6 C1 120.4(3)
C5 C6 H6 119.8
C1 C6 H6 119.8
C12 C7 C8 118.5(3)
C12 C7 P1 119.4(2)
C8 C7 P1 122.0(2)
C9 C8 C7 120.5(3)
C9 C8 H8 119.7
C7 C8 H8 119.7
C10 C9 C8 120.4(3)
C10 C9 H9 119.8
C8 C9 H9 119.8
C9 C10 C11 120.0(3)
C9 C10 H10 120.0
C11 C10 H10 120.0
C10 C11 C12 119.8(3)
C10 C11 H11 120.1
C12 C11 H11 120.1
C7 C12 C11 120.6(3)
C7 C12 H12 119.7
C11 C12 H12 119.7
P1 C13 P2 112.99(15)
P1 C13 H13A 109.0
P2 C13 H13A 109.0
P1 C13 H13B 109.0
P2 C13 H13B 109.0
H13A C13 H13B 107.8
C15 C14 C19 119.0(3)
C15 C14 P2 118.9(2)
C19 C14 P2 122.1(2)
C14 C15 C16 120.7(3)
C14 C15 H15 119.7
C16 C15 H15 119.7
C17 C16 C15 120.2(3)
C17 C16 H16 119.9
C15 C16 H16 119.9
C18 C17 C16 119.5(3)
C18 C17 H17 120.3
C16 C17 H17 120.3
C17 C18 C19 120.8(3)
C17 C18 H18 119.6
C19 C18 H18 119.6
C14 C19 C18 120.0(3)
C14 C19 H19 120.0
C18 C19 H19 120.0
C25 C20 C21 119.0(3)
C25 C20 P2 125.2(2)
C21 C20 P2 115.8(2)
C22 C21 C20 120.4(3)
C22 C21 H21 119.8
C20 C21 H21 119.8
C21 C22 C23 120.3(3)
C21 C22 H22 119.9
C23 C22 H22 119.9
C24 C23 C22 119.5(3)
C24 C23 H23 120.2
C22 C23 H23 120.2
C23 C24 C25 120.8(3)
C23 C24 H24 119.6
C25 C24 H24 119.6
C20 C25 C24 120.0(3)
C20 C25 H25 120.0
C24 C25 H25 120.0
C27 C26 C31 118.4(3)
C27 C26 P3 123.8(2)
C31 C26 P3 117.7(2)
C28 C27 C26 120.8(3)
C28 C27 H27 119.6
C26 C27 H27 119.6
C27 C28 C29 120.2(3)
C27 C28 H28 119.9
C29 C28 H28 119.9
C30 C29 C28 119.5(3)
C30 C29 H29 120.2
C28 C29 H29 120.2
C29 C30 C31 120.6(3)
C29 C30 H30 119.7
C31 C30 H30 119.7
C30 C31 C26 120.4(3)
C30 C31 H31 119.8
C26 C31 H31 119.8
C37 C32 C33 118.8(3)
C37 C32 P3 118.0(2)
C33 C32 P3 123.2(2)
C34 C33 C32 120.6(3)
C34 C33 H33 119.7
C32 C33 H33 119.7
C33 C34 C35 120.1(3)
C33 C34 H34 119.9
C35 C34 H34 119.9
C36 C35 C34 119.9(3)
C36 C35 H35 120.0
C34 C35 H35 120.0
C35 C36 C37 120.4(3)
C35 C36 H36 119.8
C37 C36 H36 119.8
C32 C37 C36 120.1(3)
C32 C37 H37 119.9
C36 C37 H37 119.9
P4 C38 P3 117.00(15)
P4 C38 H38A 108.0
P3 C38 H38A 108.0
P4 C38 H38B 108.0
P3 C38 H38B 108.0
H38A C38 H38B 107.3
C44 C39 C40 118.5(3)
C44 C39 P4 118.4(2)
C40 C39 P4 123.1(2)
C41 C40 C39 120.9(3)
C41 C40 H40 119.6
C39 C40 H40 119.6
C40 C41 C42 119.9(3)
C40 C41 H41 120.1
C42 C41 H41 120.1
C43 C42 C41 120.0(3)
C43 C42 H42 120.0
C41 C42 H42 120.0
C42 C43 C44 120.3(3)
C42 C43 H43 119.9
C44 C43 H43 119.9
C43 C44 C39 120.6(3)
C43 C44 H44 119.7
C39 C44 H44 119.7
C50 C45 C46 118.6(3)
C50 C45 P4 124.5(2)
C46 C45 P4 116.9(2)
C47 C46 C45 120.6(3)
C47 C46 H46 119.7
C45 C46 H46 119.7
C48 C47 C46 120.3(3)
C48 C47 H47 119.8
C46 C47 H47 119.8
C49 C48 C47 119.8(3)
C49 C48 H48 120.1
C47 C48 H48 120.1
C48 C49 C50 120.2(3)
C48 C49 H49 119.9
C50 C49 H49 119.9
C49 C50 C45 120.5(3)
C49 C50 H50 119.8
C45 C50 H50 119.8
N2 C51 N1 121.4(3)
N2 C51 S1 119.8(2)
N1 C51 S1 118.7(2)
N2 C52 C53 112.4(3)
N2 C52 H52A 109.1
C53 C52 H52A 109.1
N2 C52 H52B 109.1
C53 C52 H52B 109.1
H52A C52 H52B 107.9
C54 C53 C52 124.8(4)
C54 C53 H53 117.6
C52 C53 H53 117.6
C53 C54 H54A 120.0
C53 C54 H54B 120.0
H54A C54 H54B 120.0
C56 C55 H55A 109.5
C56 C55 H55B 109.5
H55A C55 H55B 109.5
C56 C55 H55C 109.5
H55A C55 H55C 109.5
H55B C55 H55C 109.5
N3 C56 C55 178.8(4)
N4 C58 C57 178.9(4)
C58 C57 H57A 109.5
C58 C57 H57B 109.5
H57A C57 H57B 109.5
C58 C57 H57C 109.5
H57A C57 H57C 109.5
H57B C57 H57C 109.5

loop_
_geom_bond_atom_site_label_1
_geom_bond_atom_site_label_2
_geom_bond_distance
_geom_bond_publ_flag
Cu1 P1 2.2795(8) y
Cu1 P4 2.2803(8) y
Cu1 S1 2.3543(8) y
Cu1 Br1 2.5126(4) y
Cu2 P2 2.2604(8) y
Cu2 P3 2.2730(8) y
Cu2 S1 2.3520(8) y
Cu2 Br2 2.5238(4) y
S1 C51 1.731(3) ?
P1 C7 1.828(3) ?
P1 C1 1.836(3) ?
P1 C13 1.844(3) ?
P2 C14 1.835(3) ?
P2 C20 1.837(3) ?
P2 C13 1.850(3) ?
P3 C32 1.830(3) ?
P3 C26 1.831(3) ?
P3 C38 1.853(3) ?
P4 C45 1.827(3) ?
P4 C39 1.841(3) ?
P4 C38 1.848(3) ?
N1 C51 1.329(4) ?
N1 H1A 0.842(18) ?
N1 H1B 0.849(18) ?
N2 C51 1.317(4) ?
N2 C52 1.464(4) ?
N2 H2A 0.853(18) ?
C1 C2 1.393(4) ?
C1 C6 1.399(4) ?
C2 C3 1.391(4) ?
C2 H2 0.9500 ?
C3 C4 1.370(4) ?
C3 H3 0.9500 ?
C4 C5 1.387(4) ?
C4 H4 0.9500 ?
C5 C6 1.383(4) ?
C5 H5 0.9500 ?
C6 H6 0.9500 ?
C7 C12 1.374(4) ?
C7 C8 1.393(4) ?
C8 C9 1.377(5) ?
C8 H8 0.9500 ?
C9 C10 1.368(5) ?
C9 H9 0.9500 ?
C10 C11 1.369(5) ?
C10 H10 0.9500 ?
C11 C12 1.396(5) ?
C11 H11 0.9500 ?
C12 H12 0.9500 ?
C13 H13A 0.9900 ?
C13 H13B 0.9900 ?
C14 C15 1.376(4) ?
C14 C19 1.387(4) ?
C15 C16 1.391(4) ?
C15 H15 0.9500 ?
C16 C17 1.373(4) ?
C16 H16 0.9500 ?
C17 C18 1.371(4) ?
C17 H17 0.9500 ?
C18 C19 1.388(4) ?
C18 H18 0.9500 ?
C19 H19 0.9500 ?
C20 C25 1.389(4) ?
C20 C21 1.408(4) ?
C21 C22 1.382(4) ?
C21 H21 0.9500 ?
C22 C23 1.387(4) ?
C22 H22 0.9500 ?
C23 C24 1.386(4) ?
C23 H23 0.9500 ?
C24 C25 1.389(4) ?
C24 H24 0.9500 ?
C25 H25 0.9500 ?
C26 C27 1.396(4) ?
C26 C31 1.399(4) ?
C27 C28 1.383(4) ?
C27 H27 0.9500 ?
C28 C29 1.388(4) ?
C28 H28 0.9500 ?
C29 C30 1.382(4) ?
C29 H29 0.9500 ?
C30 C31 1.388(4) ?
C30 H30 0.9500 ?
C31 H31 0.9500 ?
C32 C37 1.393(4) ?
C32 C33 1.398(4) ?
C33 C34 1.383(4) ?
C33 H33 0.9500 ?
C34 C35 1.386(4) ?
C34 H34 0.9500 ?
C35 C36 1.378(4) ?
C35 H35 0.9500 ?
C36 C37 1.394(4) ?
C36 H36 0.9500 ?
C37 H37 0.9500 ?
C38 H38A 0.9900 ?
C38 H38B 0.9900 ?
C39 C44 1.394(4) ?
C39 C40 1.397(4) ?
C40 C41 1.387(4) ?
C40 H40 0.9500 ?
C41 C42 1.388(4) ?
C41 H41 0.9500 ?
C42 C43 1.379(4) ?
C42 H42 0.9500 ?
C43 C44 1.391(4) ?
C43 H43 0.9500 ?
C44 H44 0.9500 ?
C45 C50 1.395(4) ?
C45 C46 1.395(4) ?
C46 C47 1.388(4) ?
C46 H46 0.9500 ?
C47 C48 1.383(5) ?
C47 H47 0.9500 ?
C48 C49 1.381(5) ?
C48 H48 0.9500 ?
C49 C50 1.393(4) ?
C49 H49 0.9500 ?
C50 H50 0.9500 ?
C52 C53 1.502(5) ?
C52 H52A 0.9900 ?
C52 H52B 0.9900 ?
C53 C54 1.284(5) ?
C53 H53 0.9500 ?
C54 H54A 0.9500 ?
C54 H54B 0.9500 ?
C55 C56 1.460(5) ?
C55 H55A 0.9800 ?
C55 H55B 0.9800 ?
C55 H55C 0.9800 ?
C56 N3 1.127(5) ?
N4 C58 1.140(4) ?
C58 C57 1.453(5) ?
C57 H57A 0.9800 ?
C57 H57B 0.9800 ?
C57 H57C 0.9800 ?

loop_
_geom_hbond_atom_site_label_D
_geom_hbond_atom_site_label_H
_geom_hbond_atom_site_label_A
_geom_hbond_site_symmetry_A
_geom_hbond_distance_DH
_geom_hbond_distance_HA
_geom_hbond_distance_DA
_geom_hbond_angle_DHA
C12 H12 N2 . 0.95 2.56 3.438(4) 154
C44 H44 S1 . 0.95 2.87 3.751(3) 154
C50 H50 N3 2_655 0.95 2.57 3.462(5) 156
C55 H55C N4 2_545 0.98 2.57 3.338(5) 136
N1 H1A Br2 . 0.842(18) 2.74(2) 3.580(3) 172(4)
N1 H1B Br2 3_575 0.849(18) 2.61(2) 3.415(3) 158(3)
N2 H2A Br1 . 0.853(18) 2.63(2) 3.468(3) 166(3)
C31 H31 Cg6 . 0.95 2.97 3.476(3) 115

loop_
_geom_torsion_atom_site_label_1
_geom_torsion_atom_site_label_2
_geom_torsion_atom_site_label_3
_geom_torsion_atom_site_label_4
_geom_torsion
C7 P1 C1 C2 -106.2(3)
C13 P1 C1 C2 0.7(3)
Cu1 P1 C1 C2 126.2(2)
C7 P1 C1 C6 73.1(2)
C13 P1 C1 C6 -180.0(2)
Cu1 P1 C1 C6 -54.5(2)
C6 C1 C2 C3 1.1(4)
P1 C1 C2 C3 -179.5(2)
C1 C2 C3 C4 -1.3(5)
C2 C3 C4 C5 0.2(5)
C3 C4 C5 C6 1.1(5)
C4 C5 C6 C1 -1.2(5)
C2 C1 C6 C5 0.1(4)
P1 C1 C6 C5 -179.3(2)
C1 P1 C7 C12 -126.0(3)
C13 P1 C7 C12 127.4(2)
Cu1 P1 C7 C12 -0.3(3)
C1 P1 C7 C8 52.1(3)
C13 P1 C7 C8 -54.6(3)
Cu1 P1 C7 C8 177.7(2)
C12 C7 C8 C9 0.4(5)
P1 C7 C8 C9 -177.7(3)
C7 C8 C9 C10 0.2(6)
C8 C9 C10 C11 -0.4(5)
C9 C10 C11 C12 0.0(5)
C8 C7 C12 C11 -0.8(5)
P1 C7 C12 C11 177.3(3)
C10 C11 C12 C7 0.6(5)
C7 P1 C13 P2 -74.17(17)
C1 P1 C13 P2 -177.80(15)
Cu1 P1 C13 P2 55.94(17)
C14 P2 C13 P1 79.86(17)
C20 P2 C13 P1 -174.31(14)
Cu2 P2 C13 P1 -52.29(17)
C20 P2 C14 C15 130.5(2)
C13 P2 C14 C15 -122.8(2)
Cu2 P2 C14 C15 8.1(3)
C20 P2 C14 C19 -51.2(3)
C13 P2 C14 C19 55.5(3)
Cu2 P2 C14 C19 -173.6(2)
C19 C14 C15 C16 0.2(5)
P2 C14 C15 C16 178.6(3)
C14 C15 C16 C17 0.1(5)
C15 C16 C17 C18 -0.7(5)
C16 C17 C18 C19 1.1(5)
C15 C14 C19 C18 0.1(5)
P2 C14 C19 C18 -178.2(3)
C17 C18 C19 C14 -0.8(5)
C14 P2 C20 C25 108.9(3)
C13 P2 C20 C25 1.7(3)
Cu2 P2 C20 C25 -123.8(2)
C14 P2 C20 C21 -74.1(2)
C13 P2 C20 C21 178.7(2)
Cu2 P2 C20 C21 53.2(2)
C25 C20 C21 C22 -0.2(4)
P2 C20 C21 C22 -177.3(2)
C20 C21 C22 C23 0.0(5)
C21 C22 C23 C24 0.3(5)
C22 C23 C24 C25 -0.4(4)
C21 C20 C25 C24 0.1(4)
P2 C20 C25 C24 177.0(2)
C23 C24 C25 C20 0.2(4)
C32 P3 C26 C27 4.6(3)
C38 P3 C26 C27 111.5(2)
Cu2 P3 C26 C27 -125.1(2)
C32 P3 C26 C31 -175.2(2)
C38 P3 C26 C31 -68.3(2)
Cu2 P3 C26 C31 55.1(2)
C31 C26 C27 C28 2.4(4)
P3 C26 C27 C28 -177.5(2)
C26 C27 C28 C29 -2.2(4)
C27 C28 C29 C30 0.5(4)
C28 C29 C30 C31 0.9(4)
C29 C30 C31 C26 -0.7(4)
C27 C26 C31 C30 -0.9(4)
P3 C26 C31 C30 178.9(2)
C26 P3 C32 C37 -123.4(2)
C38 P3 C32 C37 134.2(2)
Cu2 P3 C32 C37 7.2(3)
C26 P3 C32 C33 57.3(3)
C38 P3 C32 C33 -45.1(3)
Cu2 P3 C32 C33 -172.1(2)
C37 C32 C33 C34 0.8(4)
P3 C32 C33 C34 -179.9(2)
C32 C33 C34 C35 -1.8(4)
C33 C34 C35 C36 1.0(4)
C34 C35 C36 C37 0.7(4)
C33 C32 C37 C36 0.9(4)
P3 C32 C37 C36 -178.5(2)
C35 C36 C37 C32 -1.7(4)
C45 P4 C38 P3 -165.82(15)
C39 P4 C38 P3 87.62(17)
Cu1 P4 C38 P3 -42.37(18)
C32 P3 C38 P4 -77.63(18)
C26 P3 C38 P4 174.93(16)
Cu2 P3 C38 P4 49.89(17)
C45 P4 C39 C44 159.7(2)
C38 P4 C39 C44 -95.3(2)
Cu1 P4 C39 C44 34.5(2)
C45 P4 C39 C40 -20.4(3)
C38 P4 C39 C40 84.5(3)
Cu1 P4 C39 C40 -145.7(2)
C44 C39 C40 C41 0.4(4)
P4 C39 C40 C41 -179.4(2)
C39 C40 C41 C42 0.7(4)
C40 C41 C42 C43 -0.6(4)
C41 C42 C43 C44 -0.5(5)
C42 C43 C44 C39 1.6(4)
C40 C39 C44 C43 -1.5(4)
P4 C39 C44 C43 178.3(2)
C39 P4 C45 C50 74.9(3)
C38 P4 C45 C50 -31.7(3)
Cu1 P4 C45 C50 -157.4(2)
C39 P4 C45 C46 -103.0(2)
C38 P4 C45 C46 150.4(2)
Cu1 P4 C45 C46 24.6(2)
C50 C45 C46 C47 -2.0(4)
P4 C45 C46 C47 176.1(2)
C45 C46 C47 C48 0.3(4)
C46 C47 C48 C49 1.3(5)
C47 C48 C49 C50 -1.1(5)
C48 C49 C50 C45 -0.6(5)
C46 C45 C50 C49 2.1(4)
P4 C45 C50 C49 -175.8(2)
C52 N2 C51 N1 0.2(5)
C52 N2 C51 S1 -177.1(2)
Cu2 S1 C51 N2 -148.1(2)
Cu1 S1 C51 N2 -41.3(3)
Cu2 S1 C51 N1 34.5(3)
Cu1 S1 C51 N1 141.3(2)
C51 N2 C52 C53 81.3(4)
N2 C52 C53 C54 129.7(4)

_cod_database_fobs_code 2241050
